data_7208534
loop_
_publ_author_name
'Sun, Gong-ming'
'Huang, Hai-xiao'
'Tian, Xiao-zhao'
'Song, Yu-mei'
'Zhu, Yan'
'Yuan, Zi-jun'
'Xu, Wen-yuan'
'Luo, Ming-biao'
'Liu, Shu-juan'
'Feng, Xue-feng'
'Luo, Feng'

_publ_section_title
;
 Carboxylate-assisted acylamide metal--organic frameworks: synthesis,
 structure, thermostability and luminescence studies
;
_journal_issue 19
_journal_name_full CrystEngComm
_journal_page_first 6182
_journal_paper_doi 10.1039/c2ce25602a
_journal_volume 14
_journal_year 2012
_chemical_formula_sum 'C49.5 H40.5 N6.5 O12.5 Zn2'
_chemical_formula_weight 1057.12
_chemical_name_systematic
;
?
;
_space_group_IT_number 14
_symmetry_cell_setting monoclinic
_symmetry_space_group_name_Hall '-P 2ybc'
_symmetry_space_group_name_H-M 'P 1 21/c 1'
_atom_sites_solution_hydrogens geom
_atom_sites_solution_primary direct
_atom_sites_solution_secondary difmap
_audit_creation_method SHELXL-97
_cell_angle_alpha 90.00
_cell_angle_beta 94.217(2)
_cell_angle_gamma 90.00
_cell_formula_units_Z 4
_cell_length_a 10.9501(4)
_cell_length_b 20.6804(9)
_cell_length_c 21.8474(9)
_cell_measurement_reflns_used 9983
_cell_measurement_temperature 296(2)
_cell_measurement_theta_max 27.65
_cell_measurement_theta_min 2.18
_cell_volume 4934.0(3)
_computing_cell_refinement 'Bruker SMART'
_computing_data_collection 'Bruker SMART'
_computing_data_reduction 'Bruker SAINT'
_computing_molecular_graphics 'Bruker SHELXTL'
_computing_publication_material 'Bruker SHELXTL'
_computing_structure_refinement 'SHELXL-97 (Sheldrick, 1997)'
_computing_structure_solution 'SHELXS-97 (Sheldrick, 1990)'
_diffrn_ambient_temperature 296(2)
_diffrn_measured_fraction_theta_full 0.995
_diffrn_measured_fraction_theta_max 0.995
_diffrn_measurement_device_type 'CCD area detector'
_diffrn_measurement_method 'phi and omega scans'
_diffrn_radiation_monochromator graphite
_diffrn_radiation_source 'fine-focus sealed tube'
_diffrn_radiation_type MoK\a
_diffrn_radiation_wavelength 0.71073
_diffrn_reflns_av_R_equivalents 0.0443
_diffrn_reflns_av_sigmaI/netI 0.0445
_diffrn_reflns_limit_h_max 13
_diffrn_reflns_limit_h_min -13
_diffrn_reflns_limit_k_max 24
_diffrn_reflns_limit_k_min -24
_diffrn_reflns_limit_l_max 25
_diffrn_reflns_limit_l_min -22
_diffrn_reflns_number 34960
_diffrn_reflns_theta_full 25.00
_diffrn_reflns_theta_max 25.00
_diffrn_reflns_theta_min 1.97
_exptl_absorpt_coefficient_mu 1.042
_exptl_absorpt_correction_T_max 0.8032
_exptl_absorpt_correction_T_min 0.7452
_exptl_absorpt_correction_type multi-scan
_exptl_absorpt_process_details 'CrystalClear (Rigaku Inc., 2007)'
_exptl_crystal_colour Colorless
_exptl_crystal_density_diffrn 1.423
_exptl_crystal_density_method 'not measured'
_exptl_crystal_description Block
_exptl_crystal_F_000 2172
_exptl_crystal_size_max 0.30
_exptl_crystal_size_mid 0.28
_exptl_crystal_size_min 0.22
_refine_diff_density_max 0.543
_refine_diff_density_min -0.578
_refine_diff_density_rms 0.079
_refine_ls_extinction_method none
_refine_ls_goodness_of_fit_ref 1.124
_refine_ls_hydrogen_treatment mixed
_refine_ls_matrix_type full
_refine_ls_number_parameters 665
_refine_ls_number_reflns 8636
_refine_ls_number_restraints 45
_refine_ls_restrained_S_all 1.129
_refine_ls_R_factor_all 0.0775
_refine_ls_R_factor_gt 0.0572
_refine_ls_shift/su_max 0.001
_refine_ls_shift/su_mean 0.000
_refine_ls_structure_factor_coef Fsqd
_refine_ls_weighting_details 'calc w=1/[\s^2^(Fo^2^)+(0.0370P)^2^+12.7799P] where P=(Fo^2^+2Fc^2^)/3'
_refine_ls_weighting_scheme calc
_refine_ls_wR_factor_gt 0.1298
_refine_ls_wR_factor_ref 0.1448
_reflns_number_gt 6837
_reflns_number_total 8636
_reflns_threshold_expression >2sigma(I)
_cod_data_source_file c2ce25602a.txt
_cod_data_source_block 2
_cod_depositor_comments
;
The following automatic conversions were performed:

'_symmetry_cell_setting' value 'Monoclinic' changed to 'monoclinic'
according to /home/saulius/struct/CIF-dictionaries/cif_core.dic
dictionary named 'cif_core.dic' version 2.4.1 from 2010-06-29.

Automatic conversion script
Id: cif_fix_values 1891 2012-01-12 08:04:46Z andrius 
;
_cod_original_sg_symbol_H-M P21/c
_cod_original_formula_sum 'C49.50 H40.50 N6.50 O12.50 Zn2'
_cod_database_code 7208534

loop_
_symmetry_equiv_pos_as_xyz
'x, y, z'
'-x, y+1/2, -z+1/2'
'-x, -y, -z'
'x, -y-1/2, z-1/2'

loop_
_atom_site_label
_atom_site_type_symbol
_atom_site_fract_x
_atom_site_fract_y
_atom_site_fract_z
_atom_site_U_iso_or_equiv
_atom_site_adp_type
_atom_site_occupancy
_atom_site_symmetry_multiplicity
_atom_site_calc_flag
_atom_site_refinement_flags
_atom_site_disorder_assembly
_atom_site_disorder_group
C1 C 1.4371(4) 0.2547(2) 0.23283(19) 0.0294(9) Uani 1 1 d . . .
C2 C 0.6861(4) 0.2525(2) -0.1479(2) 0.0320(10) Uani 1 1 d . . .
C3 C 0.6668(5) 0.5555(2) 0.2362(2) 0.0438(12) Uani 1 1 d . . .
H3 H 0.6616 0.6004 0.2352 0.053 Uiso 1 1 calc R . .
C4 C 0.6690(5) 0.4556(2) 0.2907(2) 0.0427(12) Uani 1 1 d . . .
H4 H 0.6657 0.4339 0.3278 0.051 Uiso 1 1 calc R . .
C5 C 0.6804(4) 0.2560(2) 0.1168(2) 0.0338(10) Uani 1 1 d . . .
C6 C 1.3013(4) 0.2515(2) 0.2370(2) 0.0310(10) Uani 1 1 d . . .
C7 C 0.6829(4) 0.4534(2) 0.1864(2) 0.0321(10) Uani 1 1 d . . .
H7 H 0.6897 0.4299 0.1505 0.038 Uiso 1 1 calc R . .
C8 C 1.0462(4) 0.2486(2) 0.2416(2) 0.0334(10) Uani 1 1 d . . .
C9 C 0.9086(4) 0.2488(2) 0.2398(2) 0.0358(11) Uani 1 1 d . . .
C10 C 1.2293(4) 0.2230(2) 0.1909(2) 0.0372(11) Uani 1 1 d . . .
H10 H 1.2649 0.2045 0.1577 0.045 Uiso 1 1 calc R . .
C11 C 0.6779(4) 0.5199(2) 0.1825(2) 0.0349(10) Uani 1 1 d . . .
C12 C 0.7582(4) 0.2039(2) 0.0214(2) 0.0345(10) Uani 1 1 d . . .
C13 C 0.6398(5) 0.5755(2) -0.0067(2) 0.0431(12) Uani 1 1 d . . .
H13 H 0.6322 0.5320 0.0031 0.052 Uiso 1 1 calc R . .
C14 C 0.6638(5) 0.5220(2) 0.2904(2) 0.0495(14) Uani 1 1 d . . .
H14 H 0.6583 0.5444 0.3271 0.059 Uiso 1 1 calc R . .
C15 C 0.6478(5) 0.6211(2) 0.0399(2) 0.0397(11) Uani 1 1 d . . .
C16 C 0.7557(4) 0.2015(2) -0.0442(2) 0.0332(10) Uani 1 1 d . . .
C17 C 0.6527(5) 0.3066(2) 0.0147(2) 0.0418(12) Uani 1 1 d . . .
H17 H 0.6206 0.3423 0.0338 0.050 Uiso 1 1 calc R . .
C18 C 0.6536(5) 0.3054(2) -0.0501(2) 0.0416(12) Uani 1 1 d . . .
H18 H 0.6229 0.3404 -0.0731 0.050 Uiso 1 1 calc R . .
C19 C 0.6679(6) 0.4465(3) -0.3269(2) 0.0520(14) Uani 1 1 d . . .
H19 H 0.6780 0.4218 -0.3617 0.062 Uiso 1 1 calc R . .
C20 C 0.6985(4) 0.2558(2) 0.04964(19) 0.0323(10) Uani 1 1 d . . .
C21 C 1.1191(4) 0.2753(2) 0.2922(2) 0.0352(11) Uani 1 1 d . . .
C22 C 1.2491(4) 0.2772(2) 0.2895(2) 0.0309(10) Uani 1 1 d . . .
C23 C 0.8151(5) 0.1489(2) -0.0713(2) 0.0437(12) Uani 1 1 d . . .
H23 H 0.8131 0.1461 -0.1139 0.052 Uiso 1 1 calc R . .
C24 C 0.6428(5) 0.5934(2) -0.0677(2) 0.0396(11) Uani 1 1 d . . .
C25 C 1.2713(5) 0.3249(3) 0.3918(2) 0.0494(13) Uani 1 1 d . . .
H25 H 1.3205 0.3416 0.4246 0.059 Uiso 1 1 calc R . .
C26 C 0.6606(7) 0.5125(3) -0.3323(3) 0.0667(19) Uani 1 1 d . . .
H26 H 0.6659 0.5322 -0.3703 0.080 Uiso 1 1 calc R . .
C27 C 1.0688(5) 0.2984(3) 0.3467(2) 0.0517(14) Uani 1 1 d . . .
H27 H 0.9847 0.2968 0.3499 0.062 Uiso 1 1 calc R . .
C28 C 1.3231(4) 0.3019(2) 0.3408(2) 0.0414(12) Uani 1 1 d . . .
H28 H 1.4078 0.3024 0.3396 0.050 Uiso 1 1 calc R . .
C29 C 1.1014(4) 0.2217(2) 0.1935(2) 0.0400(11) Uani 1 1 d . . .
H29 H 1.0533 0.2021 0.1619 0.048 Uiso 1 1 calc R . .
C30 C 0.6992(4) 0.2533(2) -0.07906(19) 0.0318(10) Uani 1 1 d . . .
C31 C 0.6384(4) 0.5189(2) -0.2255(2) 0.0348(10) Uani 1 1 d . . .
C32 C 1.1440(5) 0.3230(3) 0.3943(3) 0.0572(15) Uani 1 1 d . . .
H32 H 1.1094 0.3387 0.4290 0.069 Uiso 1 1 calc R . .
C33 C 0.6451(4) 0.4521(2) -0.2224(2) 0.0315(10) Uani 1 1 d . . .
H33 H 0.6387 0.4313 -0.1850 0.038 Uiso 1 1 calc R . .
C34 C 0.8243(5) 0.1553(3) 0.0558(2) 0.0480(13) Uani 1 1 d . . .
H34 H 0.8286 0.1570 0.0984 0.058 Uiso 1 1 calc R . .
C35 C 0.6594(6) 0.6858(3) 0.0244(2) 0.0558(15) Uani 1 1 d . . .
H35 H 0.6631 0.7171 0.0550 0.067 Uiso 1 1 calc R . .
C36 C 0.6411(5) 0.6059(2) 0.1062(2) 0.0456(13) Uani 1 1 d . . .
C37 C 0.6568(5) 0.6581(2) -0.0821(2) 0.0512(14) Uani 1 1 d . . .
H37 H 0.6602 0.6705 -0.1229 0.061 Uiso 1 1 calc R . .
C38 C 0.6657(7) 0.7042(3) -0.0365(3) 0.0631(18) Uani 1 1 d . . .
H38 H 0.6758 0.7475 -0.0463 0.076 Uiso 1 1 calc R . .
C39 C 0.8750(6) 0.1022(3) -0.0365(3) 0.0591(16) Uani 1 1 d . . .
H39 H 0.9116 0.0677 -0.0554 0.071 Uiso 1 1 calc R . .
C40 C 0.6453(6) 0.5492(2) -0.2810(2) 0.0535(15) Uani 1 1 d . . .
H40 H 0.6397 0.5940 -0.2838 0.064 Uiso 1 1 calc R . .
C41 C 0.6396(5) 0.5404(2) -0.1139(2) 0.0470(13) Uani 1 1 d . . .
C42 C 0.8812(6) 0.1065(3) 0.0279(3) 0.0632(17) Uani 1 1 d . . .
H42 H 0.9247 0.0756 0.0515 0.076 Uiso 1 1 calc R . .
C43 C 0.8626(8) 0.4368(4) 0.0157(4) 0.096(3) Uani 1 1 d . . .
H43 H 0.8323 0.4557 -0.0210 0.116 Uiso 1 1 calc R . .
C44 C 0.9886(10) 0.3563(6) 0.0653(6) 0.153(4) Uani 1 1 d U . .
H44A H 1.0570 0.3804 0.0833 0.230 Uiso 1 1 calc R . .
H44B H 1.0153 0.3138 0.0546 0.230 Uiso 1 1 calc R . .
H44C H 0.9270 0.3528 0.0942 0.230 Uiso 1 1 calc R . .
C45 C 0.9733(10) 0.3638(6) -0.0467(5) 0.159(5) Uani 1 1 d U . .
H45A H 0.9312 0.3874 -0.0797 0.238 Uiso 1 1 calc R . .
H45B H 0.9517 0.3189 -0.0500 0.238 Uiso 1 1 calc R . .
H45C H 1.0601 0.3685 -0.0489 0.238 Uiso 1 1 calc R . .
C46A C -0.0060(15) 0.5429(9) 0.3059(10) 0.117(3) Uani 0.595(9) 1 d P A 1
H46A H -0.0061 0.5878 0.3039 0.140 Uiso 0.595(9) 1 calc PR A 1
C47A C 0.0192(17) 0.5433(9) 0.1958(9) 0.117(3) Uani 0.595(9) 1 d P A 1
H47A H -0.0429 0.5296 0.1652 0.175 Uiso 0.595(9) 1 d PR A 1
H47B H 0.0985 0.5354 0.1813 0.175 Uiso 0.595(9) 1 d PR A 1
H47C H 0.0100 0.5886 0.2035 0.175 Uiso 0.595(9) 1 d PR A 1
C48A C 0.0206(13) 0.4398(7) 0.2491(7) 0.117(3) Uani 0.595(9) 1 d P A 1
H48A H -0.0470 0.4226 0.2238 0.175 Uiso 0.595(9) 1 d PR A 1
H48B H 0.0234 0.4199 0.2888 0.175 Uiso 0.595(9) 1 d PR A 1
H48C H 0.0956 0.4312 0.2304 0.175 Uiso 0.595(9) 1 d PR A 1
C49 C 0.5549(13) 0.0414(7) -0.0151(7) 0.145(8) Uani 0.50 1 d PRU . .
C50 C 0.3694(15) 0.0120(8) 0.0231(8) 0.166(10) Uani 0.50 1 d PU . .
C51 C 0.4424(15) 0.1198(8) 0.0542(8) 0.128(8) Uani 0.50 1 d PRD . .
H51 H 0.5042 0.1500 0.0629 0.153 Uiso 0.50 1 calc PR B 1
C46B C -0.012(2) 0.4707(14) 0.3106(14) 0.117(3) Uani 0.405(9) 1 d P A 2
H46B H -0.0200 0.4261 0.3146 0.140 Uiso 0.405(9) 1 calc PR A 2
C47B C 0.009(2) 0.4513(13) 0.2061(12) 0.117(3) Uani 0.405(9) 1 d P A 2
H47D H -0.0400 0.4643 0.1699 0.175 Uiso 0.405(9) 1 calc PR A 2
H47E H -0.0241 0.4121 0.2219 0.175 Uiso 0.405(9) 1 calc PR A 2
H47F H 0.0915 0.4440 0.1962 0.175 Uiso 0.405(9) 1 calc PR A 2
C48B C 0.003(2) 0.5632(13) 0.2344(14) 0.117(3) Uani 0.405(9) 1 d P A 2
H48D H -0.0093 0.5928 0.2672 0.175 Uiso 0.405(9) 1 calc PR A 2
H48E H -0.0630 0.5673 0.2033 0.175 Uiso 0.405(9) 1 calc PR A 2
H48F H 0.0791 0.5730 0.2171 0.175 Uiso 0.405(9) 1 calc PR A 2
N1 N 0.6786(3) 0.42081(18) 0.23963(17) 0.0323(8) Uani 1 1 d . . .
N2 N 0.6834(4) 0.54702(19) 0.12439(18) 0.0414(10) Uani 1 1 d D . .
N3 N 0.6247(4) 0.55864(19) -0.17399(18) 0.0396(10) Uani 1 1 d D . .
N4 N 0.6609(3) 0.41701(17) -0.27313(16) 0.0301(8) Uani 1 1 d . . .
N5 N 0.9386(4) 0.3888(2) 0.0112(2) 0.0877(19) Uani 1 1 d . . .
N6 N 0.0064(4) 0.5052(2) 0.2553(2) 0.094(2) Uani 1 1 d R . .
N7 N 0.4532(4) 0.0558(2) 0.0168(2) 0.143(6) Uani 0.50 1 d PRU A .
O1 O 0.6532(3) 0.20336(16) 0.14104(14) 0.0397(8) Uani 1 1 d . . .
O2 O 0.6899(3) 0.30957(16) 0.14522(14) 0.0407(8) Uani 1 1 d . . .
O3 O 0.7039(3) 0.30509(16) -0.17507(14) 0.0395(8) Uani 1 1 d . . .
O4 O 0.6569(3) 0.19980(16) -0.17419(14) 0.0391(8) Uani 1 1 d . . .
O5 O 0.8562(3) 0.19663(17) 0.22479(16) 0.0440(8) Uani 1 1 d . . .
O6 O 0.8568(3) 0.30053(17) 0.25177(17) 0.0452(9) Uani 1 1 d . . .
O7 O 1.4942(3) 0.20233(15) 0.23657(15) 0.0367(7) Uani 1 1 d . . .
O8 O 1.4838(3) 0.31001(15) 0.22469(14) 0.0341(7) Uani 1 1 d . . .
O9 O 0.5984(5) 0.6443(2) 0.14104(18) 0.0776(15) Uani 1 1 d . . .
O10 O 0.6504(6) 0.48419(19) -0.09846(17) 0.0886(18) Uani 1 1 d . . .
O11 O 0.8275(5) 0.4594(3) 0.0618(2) 0.0959(18) Uani 1 1 d . . .
O12 O -0.0171(10) 0.5136(6) 0.3546(4) 0.214(5) Uani 1 1 d . . .
O13 O 0.340(2) 0.1227(17) 0.0695(16) 0.160(13) Uani 0.25 1 d PDU C 1
O14 O 0.198(2) 0.1132(14) 0.0688(12) 0.125(8) Uani 0.25 1 d PU D 2
Zn1 Zn 0.67359(4) 0.32287(2) 0.23641(2) 0.02634(14) Uani 1 1 d . . .
Zn2 Zn 0.67409(4) 0.18051(2) 0.23291(2) 0.02527(14) Uani 1 1 d . . .
H1M H 0.723(3) 0.5220(17) 0.0989(15) 0.022(11) Uiso 1 1 d D . .
H2M H 0.607(5) 0.5994(11) -0.186(2) 0.062(18) Uiso 1 1 d D . .

loop_
_atom_site_aniso_label
_atom_site_aniso_U_11
_atom_site_aniso_U_22
_atom_site_aniso_U_33
_atom_site_aniso_U_23
_atom_site_aniso_U_13
_atom_site_aniso_U_12
C1 0.029(2) 0.039(3) 0.021(2) 0.0000(18) 0.0042(17) -0.0026(19)
C2 0.029(2) 0.045(3) 0.023(2) 0.000(2) 0.0037(18) 0.002(2)
C3 0.064(3) 0.031(3) 0.036(3) -0.005(2) 0.005(2) 0.001(2)
C4 0.060(3) 0.040(3) 0.028(3) 0.002(2) 0.000(2) 0.003(2)
C5 0.033(2) 0.047(3) 0.021(2) 0.001(2) 0.0036(18) 0.001(2)
C6 0.026(2) 0.031(2) 0.037(3) 0.0029(19) 0.0075(19) -0.0024(18)
C7 0.040(2) 0.034(2) 0.023(2) -0.0020(18) 0.0027(19) 0.0001(19)
C8 0.026(2) 0.036(3) 0.039(3) 0.002(2) 0.0045(19) 0.0020(19)
C9 0.029(2) 0.047(3) 0.031(3) 0.009(2) -0.0001(19) -0.003(2)
C10 0.033(2) 0.044(3) 0.036(3) -0.001(2) 0.007(2) -0.003(2)
C11 0.045(3) 0.031(2) 0.029(2) 0.0014(19) 0.003(2) 0.001(2)
C12 0.035(2) 0.042(3) 0.026(2) 0.005(2) 0.0044(19) -0.001(2)
C13 0.063(3) 0.030(3) 0.036(3) 0.002(2) 0.001(2) 0.004(2)
C14 0.080(4) 0.037(3) 0.031(3) -0.006(2) 0.003(3) 0.002(3)
C15 0.061(3) 0.029(2) 0.029(3) -0.0004(19) 0.002(2) 0.002(2)
C16 0.035(2) 0.042(3) 0.023(2) 0.0019(19) 0.0057(19) 0.001(2)
C17 0.058(3) 0.044(3) 0.025(2) -0.003(2) 0.008(2) 0.008(2)
C18 0.058(3) 0.046(3) 0.021(2) 0.003(2) 0.003(2) 0.011(2)
C19 0.084(4) 0.039(3) 0.035(3) 0.001(2) 0.017(3) -0.003(3)
C20 0.040(2) 0.038(3) 0.019(2) 0.0018(18) 0.0032(18) -0.004(2)
C21 0.029(2) 0.034(2) 0.044(3) 0.002(2) 0.007(2) 0.0014(19)
C22 0.027(2) 0.030(2) 0.037(3) 0.0086(19) 0.0070(19) 0.0018(18)
C23 0.051(3) 0.050(3) 0.033(3) -0.002(2) 0.016(2) 0.004(2)
C24 0.057(3) 0.033(3) 0.029(3) -0.002(2) 0.003(2) 0.001(2)
C25 0.055(3) 0.056(3) 0.036(3) -0.002(2) -0.003(3) 0.001(3)
C26 0.131(6) 0.035(3) 0.036(3) 0.010(2) 0.021(3) -0.006(3)
C27 0.042(3) 0.068(4) 0.047(3) -0.003(3) 0.010(2) 0.005(3)
C28 0.037(3) 0.044(3) 0.043(3) 0.006(2) -0.004(2) 0.000(2)
C29 0.030(2) 0.048(3) 0.041(3) -0.004(2) -0.002(2) -0.007(2)
C30 0.038(2) 0.040(3) 0.018(2) -0.0023(19) 0.0042(18) 0.001(2)
C31 0.042(3) 0.034(3) 0.028(2) 0.0005(19) 0.003(2) -0.001(2)
C32 0.057(3) 0.072(4) 0.043(3) -0.008(3) 0.011(3) 0.010(3)
C33 0.039(2) 0.036(2) 0.020(2) 0.0038(18) 0.0047(19) 0.0012(19)
C34 0.057(3) 0.053(3) 0.034(3) 0.008(2) 0.007(2) 0.015(3)
C35 0.096(5) 0.035(3) 0.036(3) -0.004(2) -0.004(3) 0.001(3)
C36 0.068(4) 0.036(3) 0.033(3) -0.002(2) 0.005(3) 0.009(2)
C37 0.083(4) 0.034(3) 0.036(3) 0.001(2) 0.001(3) -0.001(3)
C38 0.120(6) 0.029(3) 0.040(3) 0.001(2) 0.009(3) -0.011(3)
C39 0.073(4) 0.055(4) 0.050(4) 0.001(3) 0.018(3) 0.023(3)
C40 0.100(5) 0.024(3) 0.037(3) 0.003(2) 0.012(3) -0.001(3)
C41 0.073(4) 0.036(3) 0.031(3) -0.001(2) 0.000(3) 0.008(2)
C42 0.073(4) 0.071(4) 0.046(3) 0.017(3) 0.011(3) 0.036(3)
C43 0.096(6) 0.099(6) 0.095(7) 0.005(5) 0.016(5) 0.027(5)
C44 0.125(7) 0.155(8) 0.176(8) 0.006(7) -0.010(7) 0.029(6)
C45 0.145(7) 0.180(8) 0.157(8) -0.058(7) 0.050(7) 0.009(7)
C46A 0.107(5) 0.115(6) 0.125(8) 0.003(6) -0.010(7) -0.027(5)
C47A 0.107(5) 0.115(6) 0.125(8) 0.003(6) -0.010(7) -0.027(5)
C48A 0.107(5) 0.115(6) 0.125(8) 0.003(6) -0.010(7) -0.027(5)
C49 0.137(11) 0.156(12) 0.143(11) 0.002(9) 0.004(9) -0.003(9)
C50 0.169(12) 0.171(13) 0.158(13) 0.003(9) 0.024(9) -0.024(9)
C51 0.115(15) 0.088(13) 0.17(2) 0.046(13) -0.053(15) -0.023(12)
C46B 0.107(5) 0.115(6) 0.125(8) 0.003(6) -0.010(7) -0.027(5)
C47B 0.107(5) 0.115(6) 0.125(8) 0.003(6) -0.010(7) -0.027(5)
C48B 0.107(5) 0.115(6) 0.125(8) 0.003(6) -0.010(7) -0.027(5)
N1 0.035(2) 0.032(2) 0.030(2) 0.0011(16) 0.0056(17) 0.0004(16)
N2 0.065(3) 0.032(2) 0.029(2) 0.0011(17) 0.013(2) 0.0063(19)
N3 0.058(3) 0.029(2) 0.031(2) -0.0033(17) 0.0003(19) 0.0064(19)
N4 0.034(2) 0.029(2) 0.027(2) 0.0007(15) 0.0056(16) -0.0002(15)
N5 0.067(4) 0.094(5) 0.104(5) -0.030(4) 0.027(4) 0.009(3)
N6 0.090(5) 0.087(5) 0.102(5) 0.002(4) -0.010(4) -0.008(4)
N7 0.152(10) 0.153(10) 0.121(9) 0.014(8) -0.016(8) -0.017(8)
O1 0.055(2) 0.044(2) 0.0210(16) 0.0028(14) 0.0081(15) -0.0059(16)
O2 0.053(2) 0.044(2) 0.0259(17) -0.0019(15) 0.0103(15) -0.0032(16)
O3 0.0474(19) 0.048(2) 0.0228(17) 0.0007(15) 0.0013(14) 0.0011(16)
O4 0.0459(19) 0.047(2) 0.0242(17) -0.0035(14) 0.0017(14) -0.0073(15)
O5 0.0277(16) 0.052(2) 0.052(2) -0.0045(17) 0.0063(15) -0.0051(15)
O6 0.0278(16) 0.047(2) 0.061(2) 0.0032(17) 0.0033(16) 0.0062(15)
O7 0.0291(15) 0.0355(18) 0.047(2) 0.0053(15) 0.0104(14) 0.0041(14)
O8 0.0278(15) 0.0376(18) 0.0371(18) 0.0063(14) 0.0041(13) -0.0043(13)
O9 0.144(4) 0.054(3) 0.035(2) 0.0024(19) 0.012(3) 0.040(3)
O10 0.199(6) 0.034(2) 0.031(2) -0.0021(17) -0.003(3) 0.016(3)
O11 0.124(5) 0.095(4) 0.073(4) -0.001(3) 0.033(3) 0.047(3)
O12 0.266(12) 0.272(12) 0.102(6) -0.016(8) -0.003(7) -0.121(10)
O13 0.170(15) 0.153(15) 0.157(15) 0.018(9) 0.019(10) 0.006(10)
O14 0.127(11) 0.134(12) 0.111(11) 0.009(9) -0.011(9) -0.010(9)
Zn1 0.0293(3) 0.0288(3) 0.0212(3) 0.00109(19) 0.0037(2) 0.0001(2)
Zn2 0.0284(3) 0.0274(3) 0.0204(3) 0.00012(19) 0.00402(19) -0.00071(19)

loop_
_atom_type_symbol
_atom_type_description
_atom_type_scat_dispersion_real
_atom_type_scat_dispersion_imag
_atom_type_scat_source
C C 0.0033 0.0016 'International Tables Vol C Tables 4.2.6.8 and 6.1.1.4'
H H 0.0000 0.0000 'International Tables Vol C Tables 4.2.6.8 and 6.1.1.4'
O O 0.0106 0.0060 'International Tables Vol C Tables 4.2.6.8 and 6.1.1.4'
N N 0.0061 0.0033 'International Tables Vol C Tables 4.2.6.8 and 6.1.1.4'
Zn Zn 0.2839 1.4301 'International Tables Vol C Tables 4.2.6.8 and 6.1.1.4'

loop_
_geom_angle_atom_site_label_1
_geom_angle_atom_site_label_2
_geom_angle_atom_site_label_3
_geom_angle
_geom_angle_site_symmetry_1
_geom_angle_site_symmetry_3
O7 C1 O8 125.8(4) . .
O7 C1 C6 116.8(4) . .
O8 C1 C6 117.4(4) . .
O3 C2 O4 125.0(4) . .
O3 C2 C30 117.1(4) . .
O4 C2 C30 117.9(4) . .
C14 C3 C11 117.7(5) . .
C14 C3 H3 121.1 . .
C11 C3 H3 121.1 . .
N1 C4 C14 122.6(5) . .
N1 C4 H4 118.7 . .
C14 C4 H4 118.7 . .
O1 C5 O2 124.2(4) . .
O1 C5 C20 117.7(4) . .
O2 C5 C20 118.0(4) . .
C10 C6 C22 120.8(4) . .
C10 C6 C1 119.7(4) . .
C22 C6 C1 119.4(4) . .
N1 C7 C11 123.2(4) . .
N1 C7 H7 118.4 . .
C11 C7 H7 118.4 . .
C29 C8 C21 119.9(4) . .
C29 C8 C9 118.6(4) . .
C21 C8 C9 121.5(4) . .
O6 C9 O5 125.9(4) . .
O6 C9 C8 117.9(4) . .
O5 C9 C8 116.3(4) . .
C6 C10 C29 120.0(5) . .
C6 C10 H10 120.0 . .
C29 C10 H10 120.0 . .
C7 C11 N2 116.9(4) . .
C7 C11 C3 118.8(4) . .
N2 C11 C3 124.3(4) . .
C34 C12 C20 122.5(4) . .
C34 C12 C16 118.5(4) . .
C20 C12 C16 119.0(4) . .
C24 C13 C15 121.3(5) . .
C24 C13 H13 119.3 . .
C15 C13 H13 119.3 . .
C4 C14 C3 120.2(5) . .
C4 C14 H14 119.9 . .
C3 C14 H14 119.9 . .
C13 C15 C35 118.6(5) . .
C13 C15 C36 124.5(4) . .
C35 C15 C36 116.9(4) . .
C23 C16 C30 123.1(4) . .
C23 C16 C12 117.9(4) . .
C30 C16 C12 119.0(4) . .
C20 C17 C18 120.9(4) . .
C20 C17 H17 119.5 . .
C18 C17 H17 119.5 . .
C30 C18 C17 120.5(4) . .
C30 C18 H18 119.8 . .
C17 C18 H18 119.8 . .
N4 C19 C26 121.7(5) . .
N4 C19 H19 119.1 . .
C26 C19 H19 119.1 . .
C17 C20 C12 119.8(4) . .
C17 C20 C5 118.4(4) . .
C12 C20 C5 121.8(4) . .
C8 C21 C22 118.8(4) . .
C8 C21 C27 123.1(4) . .
C22 C21 C27 118.1(4) . .
C6 C22 C28 121.9(4) . .
C6 C22 C21 118.9(4) . .
C28 C22 C21 119.1(4) . .
C39 C23 C16 121.7(5) . .
C39 C23 H23 119.1 . .
C16 C23 H23 119.1 . .
C13 C24 C37 119.2(4) . .
C13 C24 C41 117.1(4) . .
C37 C24 C41 123.6(5) . .
C28 C25 C32 119.6(5) . .
C28 C25 H25 120.2 . .
C32 C25 H25 120.2 . .
C19 C26 C40 119.3(5) . .
C19 C26 H26 120.4 . .
C40 C26 H26 120.4 . .
C32 C27 C21 120.5(5) . .
C32 C27 H27 119.7 . .
C21 C27 H27 119.7 . .
C25 C28 C22 121.1(5) . .
C25 C28 H28 119.4 . .
C22 C28 H28 119.4 . .
C8 C29 C10 121.4(4) . .
C8 C29 H29 119.3 . .
C10 C29 H29 119.3 . .
C18 C30 C16 120.3(4) . .
C18 C30 C2 117.5(4) . .
C16 C30 C2 122.2(4) . .
C40 C31 C33 119.6(4) . .
C40 C31 N3 117.0(4) . .
C33 C31 N3 123.4(4) . .
C27 C32 C25 121.5(5) . .
C27 C32 H32 119.3 . .
C25 C32 H32 119.3 . .
N4 C33 C31 120.5(4) . .
N4 C33 H33 119.8 . .
C31 C33 H33 119.8 . .
C42 C34 C12 121.6(5) . .
C42 C34 H34 119.2 . .
C12 C34 H34 119.2 . .
C15 C35 C38 120.6(5) . .
C15 C35 H35 119.7 . .
C38 C35 H35 119.7 . .
O9 C36 N2 123.0(5) . .
O9 C36 C15 121.3(5) . .
N2 C36 C15 115.8(4) . .
C38 C37 C24 120.4(5) . .
C38 C37 H37 119.8 . .
C24 C37 H37 119.8 . .
C37 C38 C35 119.9(5) . .
C37 C38 H38 120.1 . .
C35 C38 H38 120.1 . .
C23 C39 C42 119.9(5) . .
C23 C39 H39 120.1 . .
C42 C39 H39 120.1 . .
C31 C40 C26 119.1(5) . .
C31 C40 H40 120.5 . .
C26 C40 H40 120.5 . .
O10 C41 N3 122.4(5) . .
O10 C41 C24 121.2(5) . .
N3 C41 C24 116.4(4) . .
C34 C42 C39 120.4(5) . .
C34 C42 H42 119.8 . .
C39 C42 H42 119.8 . .
O11 C43 N5 127.2(8) . .
O11 C43 H43 116.4 . .
N5 C43 H43 116.4 . .
N5 C44 H44A 109.5 . .
N5 C44 H44B 109.5 . .
H44A C44 H44B 109.5 . .
N5 C44 H44C 109.5 . .
H44A C44 H44C 109.5 . .
H44B C44 H44C 109.5 . .
N5 C45 H45A 109.5 . .
N5 C45 H45B 109.5 . .
H45A C45 H45B 109.5 . .
N5 C45 H45C 109.5 . .
H45A C45 H45C 109.5 . .
H45B C45 H45C 109.5 . .
O12 C46A N6 116.0(16) . .
O12 C46A H46A 122.0 . .
N6 C46A H46A 122.0 . .
N6 C47A H47A 109.5 . .
N6 C47A H47B 109.5 . .
H47A C47A H47B 109.5 . .
N6 C47A H47C 109.5 . .
H47A C47A H47C 109.5 . .
H47B C47A H47C 109.5 . .
N6 C48A H48A 109.6 . .
N6 C48A H48B 109.4 . .
H48A C48A H48B 109.5 . .
N6 C48A H48C 109.5 . .
H48A C48A H48C 109.5 . .
H48B C48A H48C 109.5 . .
N7 C49 C50 137.4(14) . 3_655
N7 C50 C49 96.2(13) . 3_655
O13 C51 N7 107(2) . .
O13 C51 H51 126.4 . .
N7 C51 H51 126.4 . .
O12 C46B N6 107(2) . .
O12 C46B H48B 153.1 . .
N6 C46B H48B 91.7 . .
O12 C46B H46B 126.4 . .
N6 C46B H46B 126.4 . .
H48B C46B H46B 39.0 . .
N6 C47B H48A 97.1 . .
N6 C47B H48C 89.7 . .
H48A C47B H48C 97.1 . .
N6 C47B H47D 109.5 . .
N6 C47B H47E 109.5 . .
H47D C47B H47E 109.5 . .
N6 C47B H47F 109.5 . .
H47D C47B H47F 109.5 . .
H47E C47B H47F 109.5 . .
N6 C48B H47C 147.7 . .
N6 C48B H48D 109.5 . .
N6 C48B H48E 109.5 . .
H48D C48B H48E 109.5 . .
N6 C48B H48F 109.5 . .
H48D C48B H48F 109.5 . .
H48E C48B H48F 109.5 . .
C4 N1 C7 117.4(4) . .
C4 N1 Zn1 124.2(3) . .
C7 N1 Zn1 118.2(3) . .
C36 N2 C11 126.4(4) . .
C36 N2 H1M 121(3) . .
C11 N2 H1M 113(3) . .
C41 N3 C31 126.4(4) . .
C41 N3 H2M 123(4) . .
C31 N3 H2M 111(4) . .
C19 N4 C33 119.9(4) . .
C19 N4 Zn2 120.4(3) . 4_565
C33 N4 Zn2 119.7(3) . 4_565
C43 N5 C44 120.2(7) . .
C43 N5 C45 123.3(8) . .
C44 N5 C45 116.4(8) . .
C48B N6 C46A 75.7(14) . .
C48B N6 C48A 152.8(15) . .
C46A N6 C48A 131.4(11) . .
C48B N6 C46B 139.9(18) . .
C46A N6 C46B 64.7(14) . .
C48A N6 C46B 67.4(13) . .
C48B N6 C47A 38.9(13) . .
C46A N6 C47A 114.4(11) . .
C48A N6 C47A 113.9(10) . .
C46B N6 C47A 176.9(13) . .
C48B N6 C47B 115.4(16) . .
C46A N6 C47B 167.9(13) . .
C48A N6 C47B 38.1(10) . .
C46B N6 C47B 103.7(15) . .
C47A N6 C47B 77.0(12) . .
C50 N7 C49 120.0(10) . .
C50 N7 C51 116.9(13) . .
C49 N7 C51 122.5(9) . .
C5 O1 Zn2 126.7(3) . .
C5 O2 Zn1 126.0(3) . .
C2 O3 Zn2 124.9(3) . 4_565
C2 O4 Zn1 126.8(3) . 4_565
C9 O5 Zn2 123.3(3) . .
C9 O6 Zn1 127.6(3) . .
C1 O7 Zn2 132.3(3) . 1_655
C1 O8 Zn1 120.2(3) . 1_655
C46A O12 C46B 71.9(15) . .
N1 Zn1 O4 101.63(14) . 4_566
N1 Zn1 O2 99.51(14) . .
O4 Zn1 O2 158.86(14) 4_566 .
N1 Zn1 O6 101.24(14) . .
O4 Zn1 O6 86.98(14) 4_566 .
O2 Zn1 O6 88.54(14) . .
N1 Zn1 O8 98.92(13) . 1_455
O4 Zn1 O8 85.95(13) 4_566 1_455
O2 Zn1 O8 91.20(13) . 1_455
O6 Zn1 O8 159.60(13) . 1_455
N1 Zn1 Zn2 178.32(10) . .
O4 Zn1 Zn2 78.14(10) 4_566 .
O2 Zn1 Zn2 80.72(9) . .
O6 Zn1 Zn2 77.09(10) . .
O8 Zn1 Zn2 82.73(9) 1_455 .
N4 Zn2 O7 99.17(14) 4_566 1_455
N4 Zn2 O3 102.44(14) 4_566 4_566
O7 Zn2 O3 90.79(13) 1_455 4_566
N4 Zn2 O5 102.84(14) 4_566 .
O7 Zn2 O5 157.58(14) 1_455 .
O3 Zn2 O5 88.60(14) 4_566 .
N4 Zn2 O1 99.37(14) 4_566 .
O7 Zn2 O1 87.07(13) 1_455 .
O3 Zn2 O1 158.14(14) 4_566 .
O5 Zn2 O1 85.23(14) . .
N4 Zn2 Zn1 175.39(10) 4_566 .
O7 Zn2 Zn1 76.87(9) 1_455 .
O3 Zn2 Zn1 80.13(10) 4_566 .
O5 Zn2 Zn1 80.95(10) . .
O1 Zn2 Zn1 78.20(9) . .

loop_
_geom_bond_atom_site_label_1
_geom_bond_atom_site_label_2
_geom_bond_distance
_geom_bond_site_symmetry_2
C1 O7 1.250(5) .
C1 O8 1.270(5) .
C1 C6 1.499(6) .
C2 O3 1.261(5) .
C2 O4 1.262(5) .
C2 C30 1.501(6) .
C3 C14 1.376(7) .
C3 C11 1.398(6) .
C3 H3 0.9300 .
C4 N1 1.337(6) .
C4 C14 1.375(7) .
C4 H4 0.9300 .
C5 O1 1.256(5) .
C5 O2 1.271(6) .
C5 C20 1.494(6) .
C6 C10 1.366(6) .
C6 C22 1.422(6) .
C7 N1 1.349(6) .
C7 C11 1.378(6) .
C7 H7 0.9300 .
C8 C29 1.369(7) .
C8 C21 1.426(6) .
C8 C9 1.505(6) .
C9 O6 1.248(6) .
C9 O5 1.254(6) .
C10 C29 1.406(6) .
C10 H10 0.9300 .
C11 N2 1.394(6) .
C12 C34 1.421(6) .
C12 C20 1.421(6) .
C12 C16 1.432(6) .
C13 C24 1.385(7) .
C13 C15 1.387(6) .
C13 H13 0.9300 .
C14 H14 0.9300 .
C15 C35 1.388(7) .
C15 C36 1.490(7) .
C16 C23 1.420(7) .
C16 C30 1.428(6) .
C17 C20 1.372(6) .
C17 C18 1.416(6) .
C17 H17 0.9300 .
C18 C30 1.362(6) .
C18 H18 0.9300 .
C19 N4 1.331(6) .
C19 C26 1.371(7) .
C19 H19 0.9300 .
C21 C22 1.429(6) .
C21 C27 1.430(7) .
C22 C28 1.428(6) .
C23 C39 1.366(7) .
C23 H23 0.9300 .
C24 C37 1.387(7) .
C24 C41 1.489(7) .
C25 C28 1.372(7) .
C25 C32 1.400(8) .
C25 H25 0.9300 .
C26 C40 1.375(7) .
C26 H26 0.9300 .
C27 C32 1.376(8) .
C27 H27 0.9300 .
C28 H28 0.9300 .
C29 H29 0.9300 .
C31 C40 1.372(7) .
C31 C33 1.384(6) .
C31 N3 1.410(6) .
C32 H32 0.9300 .
C33 N4 1.347(5) .
C33 H33 0.9300 .
C34 C42 1.353(8) .
C34 H34 0.9300 .
C35 C38 1.389(7) .
C35 H35 0.9300 .
C36 O9 1.217(6) .
C36 N2 1.352(6) .
C37 C38 1.377(7) .
C37 H37 0.9300 .
C38 H38 0.9300 .
C39 C42 1.408(8) .
C39 H39 0.9300 .
C40 H40 0.9300 .
C41 O10 1.214(6) .
C41 N3 1.363(6) .
C42 H42 0.9300 .
C43 O11 1.199(9) .
C43 N5 1.304(9) .
C43 H43 0.9300 .
C44 N5 1.433(11) .
C44 H44A 0.9600 .
C44 H44B 0.9600 .
C44 H44C 0.9600 .
C45 N5 1.443(11) .
C45 H45A 0.9600 .
C45 H45B 0.9600 .
C45 H45C 0.9600 .
C46A O12 1.238(19) .
C46A N6 1.37(2) .
C46A H46A 0.9300 .
C47A N6 1.535(18) .
C47A H47A 0.9600 .
C47A H47B 0.9600 .
C47A H47C 0.9600 .
C48A N6 1.369(15) .
C48A H48A 0.9600 .
C48A H48B 0.9600 .
C48A H48C 0.9600 .
C49 N7 1.389(16) .
C49 C50 1.40(2) 3_655
C50 N7 1.304(16) .
C50 C49 1.40(2) 3_655
C51 O13 1.198(10) .
C51 N7 1.564(18) .
C51 H51 0.9300 .
C46B O12 1.31(3) .
C46B N6 1.43(3) .
C46B H48B 1.2292 .
C46B H46B 0.9300 .
C47B N6 1.55(3) .
C47B H48A 0.9523 .
C47B H48C 1.1339 .
C47B H47D 0.9600 .
C47B H47E 0.9600 .
C47B H47F 0.9600 .
C48B N6 1.28(3) .
C48B H47C 0.8634 .
C48B H48D 0.9600 .
C48B H48E 0.9600 .
C48B H48F 0.9600 .
N1 Zn1 2.027(4) .
N2 H1M 0.895(10) .
N3 H2M 0.898(10) .
N4 Zn2 2.025(4) 4_565
O1 Zn2 2.058(3) .
O2 Zn1 2.032(3) .
O3 Zn2 2.035(3) 4_565
O4 Zn1 2.030(3) 4_565
O5 Zn2 2.042(3) .
O6 Zn1 2.062(3) .
O7 Zn2 2.028(3) 1_655
O8 Zn1 2.092(3) 1_655
Zn1 O4 2.030(3) 4_566
Zn1 O8 2.092(3) 1_455
Zn1 Zn2 2.9451(7) .
Zn2 N4 2.025(4) 4_566
Zn2 O7 2.028(3) 1_455
Zn2 O3 2.035(3) 4_566

loop_
_geom_torsion_atom_site_label_1
_geom_torsion_atom_site_label_2
_geom_torsion_atom_site_label_3
_geom_torsion_atom_site_label_4
_geom_torsion
_geom_torsion_site_symmetry_1
_geom_torsion_site_symmetry_4
O7 C1 C6 C10 -68.0(6) . .
O8 C1 C6 C10 110.7(5) . .
O7 C1 C6 C22 111.0(5) . .
O8 C1 C6 C22 -70.3(5) . .
C29 C8 C9 O6 -132.0(5) . .
C21 C8 C9 O6 48.2(6) . .
C29 C8 C9 O5 46.5(6) . .
C21 C8 C9 O5 -133.3(5) . .
C22 C6 C10 C29 3.1(7) . .
C1 C6 C10 C29 -177.9(4) . .
N1 C7 C11 N2 -180.0(4) . .
N1 C7 C11 C3 -0.5(7) . .
C14 C3 C11 C7 1.2(7) . .
C14 C3 C11 N2 -179.3(5) . .
N1 C4 C14 C3 0.9(9) . .
C11 C3 C14 C4 -1.4(8) . .
C24 C13 C15 C35 -0.2(8) . .
C24 C13 C15 C36 177.9(5) . .
C34 C12 C16 C23 2.8(7) . .
C20 C12 C16 C23 -179.5(4) . .
C34 C12 C16 C30 -174.3(4) . .
C20 C12 C16 C30 3.4(6) . .
C20 C17 C18 C30 0.6(8) . .
C18 C17 C20 C12 6.0(7) . .
C18 C17 C20 C5 -172.2(4) . .
C34 C12 C20 C17 169.8(5) . .
C16 C12 C20 C17 -7.9(7) . .
C34 C12 C20 C5 -12.1(7) . .
C16 C12 C20 C5 170.2(4) . .
O1 C5 C20 C17 139.2(5) . .
O2 C5 C20 C17 -38.8(6) . .
O1 C5 C20 C12 -38.9(6) . .
O2 C5 C20 C12 143.0(4) . .
C29 C8 C21 C22 4.0(7) . .
C9 C8 C21 C22 -176.2(4) . .
C29 C8 C21 C27 -173.6(5) . .
C9 C8 C21 C27 6.2(7) . .
C10 C6 C22 C28 174.2(4) . .
C1 C6 C22 C28 -4.8(6) . .
C10 C6 C22 C21 -2.6(7) . .
C1 C6 C22 C21 178.4(4) . .
C8 C21 C22 C6 -1.0(6) . .
C27 C21 C22 C6 176.8(4) . .
C8 C21 C22 C28 -177.8(4) . .
C27 C21 C22 C28 -0.1(7) . .
C30 C16 C23 C39 175.8(5) . .
C12 C16 C23 C39 -1.2(8) . .
C15 C13 C24 C37 1.4(8) . .
C15 C13 C24 C41 177.1(5) . .
N4 C19 C26 C40 -0.2(10) . .
C8 C21 C27 C32 179.1(5) . .
C22 C21 C27 C32 1.5(8) . .
C32 C25 C28 C22 1.3(8) . .
C6 C22 C28 C25 -178.1(5) . .
C21 C22 C28 C25 -1.3(7) . .
C21 C8 C29 C10 -3.7(7) . .
C9 C8 C29 C10 176.5(4) . .
C6 C10 C29 C8 0.1(7) . .
C17 C18 C30 C16 -5.1(7) . .
C17 C18 C30 C2 174.1(4) . .
C23 C16 C30 C18 -173.9(5) . .
C12 C16 C30 C18 3.0(7) . .
C23 C16 C30 C2 6.9(7) . .
C12 C16 C30 C2 -176.2(4) . .
O3 C2 C30 C18 40.5(6) . .
O4 C2 C30 C18 -138.7(5) . .
O3 C2 C30 C16 -140.2(4) . .
O4 C2 C30 C16 40.6(6) . .
C21 C27 C32 C25 -1.6(9) . .
C28 C25 C32 C27 0.2(9) . .
C40 C31 C33 N4 1.4(7) . .
N3 C31 C33 N4 -178.5(4) . .
C20 C12 C34 C42 -179.5(5) . .
C16 C12 C34 C42 -1.9(8) . .
C13 C15 C35 C38 -1.4(9) . .
C36 C15 C35 C38 -179.6(6) . .
C13 C15 C36 O9 -148.9(6) . .
C35 C15 C36 O9 29.2(8) . .
C13 C15 C36 N2 30.2(8) . .
C35 C15 C36 N2 -151.7(5) . .
C13 C24 C37 C38 -1.0(9) . .
C41 C24 C37 C38 -176.4(6) . .
C24 C37 C38 C35 -0.6(10) . .
C15 C35 C38 C37 1.8(10) . .
C16 C23 C39 C42 -1.5(9) . .
C33 C31 C40 C26 -0.9(9) . .
N3 C31 C40 C26 179.0(6) . .
C19 C26 C40 C31 0.3(10) . .
C13 C24 C41 O10 -9.6(9) . .
C37 C24 C41 O10 165.9(6) . .
C13 C24 C41 N3 170.8(5) . .
C37 C24 C41 N3 -13.7(8) . .
C12 C34 C42 C39 -0.8(10) . .
C23 C39 C42 C34 2.5(10) . .
C14 C4 N1 C7 -0.1(7) . .
C14 C4 N1 Zn1 -175.2(4) . .
C11 C7 N1 C4 -0.1(7) . .
C11 C7 N1 Zn1 175.3(4) . .
O9 C36 N2 C11 4.5(9) . .
C15 C36 N2 C11 -174.6(5) . .
C7 C11 N2 C36 156.6(5) . .
C3 C11 N2 C36 -22.8(8) . .
O10 C41 N3 C31 -10.5(10) . .
C24 C41 N3 C31 169.1(5) . .
C40 C31 N3 C41 -166.4(5) . .
C33 C31 N3 C41 13.6(8) . .
C26 C19 N4 C33 0.6(8) . .
C26 C19 N4 Zn2 -179.3(5) . 4_565
C31 C33 N4 C19 -1.3(7) . .
C31 C33 N4 Zn2 178.7(3) . 4_565
O11 C43 N5 C44 0.8(14) . .
O11 C43 N5 C45 178.3(10) . .
O12 C46A N6 C48B 176(2) . .
O12 C46A N6 C48A -7(2) . .
O12 C46A N6 C46B 3.0(16) . .
O12 C46A N6 C47A 179.7(13) . .
O12 C46A N6 C47B 19(7) . .
O12 C46B N6 C48B -13(3) . .
O12 C46B N6 C46A -2.6(14) . .
O12 C46B N6 C48A 169(2) . .
O12 C46B N6 C47A -77(25) . .
O12 C46B N6 C47B -179.2(16) . .
C49 C50 N7 C49 23.4(18) 3_655 .
C49 C50 N7 C51 -148.0(9) 3_655 .
C50 C49 N7 C50 -36(3) 3_655 .
C50 C49 N7 C51 135.2(14) 3_655 .
O13 C51 N7 C50 -18(3) . .
O13 C51 N7 C49 171(2) . .
O2 C5 O1 Zn2 -22.5(7) . .
C20 C5 O1 Zn2 159.6(3) . .
O1 C5 O2 Zn1 3.6(7) . .
C20 C5 O2 Zn1 -178.5(3) . .
O4 C2 O3 Zn2 6.1(6) . 4_565
C30 C2 O3 Zn2 -173.1(3) . 4_565
O3 C2 O4 Zn1 17.5(6) . 4_565
C30 C2 O4 Zn1 -163.4(3) . 4_565
O6 C9 O5 Zn2 -12.3(7) . .
C8 C9 O5 Zn2 169.3(3) . .
O5 C9 O6 Zn1 -12.0(7) . .
C8 C9 O6 Zn1 166.3(3) . .
O8 C1 O7 Zn2 0.7(7) . 1_655
C6 C1 O7 Zn2 179.3(3) . 1_655
O7 C1 O8 Zn1 -14.2(6) . 1_655
C6 C1 O8 Zn1 167.2(3) . 1_655
N6 C46A O12 C46B -3.1(16) . .
N6 C46B O12 C46A 2.8(15) . .
C4 N1 Zn1 O4 -1.5(4) . 4_566
C7 N1 Zn1 O4 -176.5(3) . 4_566
C4 N1 Zn1 O2 178.9(4) . .
C7 N1 Zn1 O2 3.9(3) . .
C4 N1 Zn1 O6 -90.7(4) . .
C7 N1 Zn1 O6 94.3(3) . .
C4 N1 Zn1 O8 86.2(4) . 1_455
C7 N1 Zn1 O8 -88.9(3) . 1_455
C4 N1 Zn1 Zn2 -84(4) . .
C7 N1 Zn1 Zn2 101(4) . .
C5 O2 Zn1 N1 -172.9(4) . .
C5 O2 Zn1 O4 8.2(6) . 4_566
C5 O2 Zn1 O6 86.0(4) . .
C5 O2 Zn1 O8 -73.6(4) . 1_455
C5 O2 Zn1 Zn2 8.8(3) . .
C9 O6 Zn1 N1 -160.7(4) . .
C9 O6 Zn1 O4 98.1(4) . 4_566
C9 O6 Zn1 O2 -61.3(4) . .
C9 O6 Zn1 O8 28.3(7) . 1_455
C9 O6 Zn1 Zn2 19.6(4) . .
C9 O5 Zn2 N4 -163.3(4) . 4_566
C9 O5 Zn2 O7 27.8(6) . 1_455
C9 O5 Zn2 O3 -60.9(4) . 4_566
C9 O5 Zn2 O1 98.1(4) . .
C9 O5 Zn2 Zn1 19.4(3) . .
C5 O1 Zn2 N4 -162.9(4) . 4_566
C5 O1 Zn2 O7 98.3(4) . 1_455
C5 O1 Zn2 O3 13.5(6) . 4_566
C5 O1 Zn2 O5 -60.7(4) . .
C5 O1 Zn2 Zn1 21.1(4) . .
N1 Zn1 Zn2 N4 -168(4) . 4_566
O4 Zn1 Zn2 N4 109.6(13) 4_566 4_566
O2 Zn1 Zn2 N4 -70.2(13) . 4_566
O6 Zn1 Zn2 N4 -160.8(13) . 4_566
O8 Zn1 Zn2 N4 22.2(13) 1_455 4_566
N1 Zn1 Zn2 O7 161(4) . 1_455
O4 Zn1 Zn2 O7 78.51(13) 4_566 1_455
O2 Zn1 Zn2 O7 -101.28(14) . 1_455
O6 Zn1 Zn2 O7 168.10(14) . 1_455
O8 Zn1 Zn2 O7 -8.85(13) 1_455 1_455
N1 Zn1 Zn2 O3 68(4) . 4_566
O4 Zn1 Zn2 O3 -14.65(13) 4_566 4_566
O2 Zn1 Zn2 O3 165.57(14) . 4_566
O6 Zn1 Zn2 O3 74.94(14) . 4_566
O8 Zn1 Zn2 O3 -102.01(13) 1_455 4_566
N1 Zn1 Zn2 O5 -22(4) . .
O4 Zn1 Zn2 O5 -104.79(14) 4_566 .
O2 Zn1 Zn2 O5 75.42(14) . .
O6 Zn1 Zn2 O5 -15.20(14) . .
O8 Zn1 Zn2 O5 167.85(13) 1_455 .
N1 Zn1 Zn2 O1 -109(4) . .
O4 Zn1 Zn2 O1 168.23(13) 4_566 .
O2 Zn1 Zn2 O1 -11.56(14) . .
O6 Zn1 Zn2 O1 -102.18(14) . .
O8 Zn1 Zn2 O1 80.87(13) 1_455 .
